data_2007109
loop_
_publ_author_name
'Fun, Hoong-Kun'
'Chinnakali, Kandasamy'
'Yip, Boon-Chuan'
'Niu, Jing-Yang'
'Wang, Jing-Ping'
'You, Xiao-Zeng'

_publ_section_title
;
 A Dihydrate Complex of Molybdosilicic Acid and
 Hexamethylphosphoramide,
 [{(CH~3~)~2~N}~3~PO]~5~[H~4~SiMo~12~O~40~].2H~2~O
;
_journal_issue 3
_journal_name_full 'Acta Crystallographica Section C'
_journal_page_first 327
_journal_page_last 329
_journal_paper_doi 10.1107/S0108270197015850
_journal_volume 54
_journal_year 1998
_chemical_formula_iupac '(C6 H18 N3 O P)5 [H4 Si Mo12 O40], 2H2 O'
_chemical_formula_moiety 'C30 H94 Mo12 N15 O47 P5 Si'
_chemical_formula_sum 'C30 H94 Mo12 N15 O47 P5 Si'
_chemical_formula_weight 2755.41
_chemical_name_systematic
;
 ?
;
_space_group_IT_number 2
_symmetry_cell_setting triclinic
_symmetry_space_group_name_Hall '-P 1'
_symmetry_space_group_name_H-M 'P -1'
_audit_creation_method SHELXL
_cell_angle_alpha 95.770(10)
_cell_angle_beta 99.450(10)
_cell_angle_gamma 91.510(10)
_cell_formula_units_Z 2
_cell_length_a 13.8490(10)
_cell_length_b 13.9400(10)
_cell_length_c 22.024(2)
_cell_measurement_reflns_used 40
_cell_measurement_temperature 293(2)
_cell_measurement_theta_max 12.5
_cell_measurement_theta_min 5
_cell_volume 4168.9(6)
_computing_cell_refinement XSCANS
_computing_data_collection 'XSCANS (Siemens, 1994)'
_computing_data_reduction XSCANS
_computing_molecular_graphics SHELXTL/PC
_computing_structure_refinement 'SHELXL93 (Sheldrick, 1993)'
_computing_structure_solution 'SHELXTL/PC (Sheldrick, 1990)'
_diffrn_ambient_temperature 293(2)
_diffrn_measurement_device 'Siemens P4'
_diffrn_measurement_method \q/2\q
_diffrn_radiation_monochromator graphite
_diffrn_radiation_source 'fine-focus sealed tube'
_diffrn_radiation_type MoK\a
_diffrn_radiation_wavelength 0.71073
_diffrn_reflns_av_R_equivalents 0.021
_diffrn_reflns_av_sigmaI/netI 0.0519
_diffrn_reflns_limit_h_max 17
_diffrn_reflns_limit_h_min -1
_diffrn_reflns_limit_k_max 17
_diffrn_reflns_limit_k_min -17
_diffrn_reflns_limit_l_max 28
_diffrn_reflns_limit_l_min -28
_diffrn_reflns_number 21390
_diffrn_reflns_theta_max 27.52
_diffrn_reflns_theta_min 1.49
_diffrn_standards_decay_% <3
_diffrn_standards_interval_count 97
_diffrn_standards_number 3
_exptl_absorpt_coefficient_mu 1.947
_exptl_absorpt_correction_T_max 0.732
_exptl_absorpt_correction_T_min 0.535
_exptl_absorpt_correction_type 'empirical \y scans (XSCANS; Siemens, 1994)'
_exptl_crystal_colour 'Yellow in the dark and turning green when exposed to sunlight'
_exptl_crystal_density_diffrn 2.192
_exptl_crystal_density_method 'not measured'
_exptl_crystal_description needle
_exptl_crystal_F_000 2696
_exptl_crystal_size_max 0.52
_exptl_crystal_size_mid 0.26
_exptl_crystal_size_min 0.16
_refine_diff_density_max 1.38
_refine_diff_density_min -1.36
_refine_ls_extinction_coef 0.00099(7)
_refine_ls_extinction_method SHELXL93
_refine_ls_goodness_of_fit_all 0.961
_refine_ls_goodness_of_fit_obs 1.070
_refine_ls_matrix_type full
_refine_ls_number_parameters 1084
_refine_ls_number_reflns 19037
_refine_ls_number_restraints 0
_refine_ls_restrained_S_all 0.961
_refine_ls_restrained_S_obs 1.070
_refine_ls_R_factor_all 0.065
_refine_ls_R_factor_obs .044
_refine_ls_shift/esd_max -0.002
_refine_ls_shift/esd_mean 0.000
_refine_ls_structure_factor_coef Fsqd
_refine_ls_weighting_details 'w = 1/[\s^2^(Fo^2^)+(0.0757P)^2^] where P = (Fo^2^+2Fc^2^)/3'
_refine_ls_weighting_scheme calc
_refine_ls_wR_factor_all 0.125
_refine_ls_wR_factor_obs .116
_reflns_number_observed 13504
_reflns_number_total 19037
_reflns_observed_criterion I>2\s(I)
_cod_data_source_file mu1354.cif
_cod_data_source_block aniu15
_cod_depositor_comments
;
The following automatic conversions were performed:

'_refine_ls_weighting_scheme' value 'calc w =
1/[\s^2^(Fo^2^)+(0.0757P)^2^] where P = (Fo^2^+2Fc^2^)/3' was changed
to 'calc'. New tag '_refine_ls_weighting_details' was created. The
value of the new tag was set to 'w = 1/[\s^2^(Fo^2^)+(0.0757P)^2^]
where P = (Fo^2^+2Fc^2^)/3'.

Automatic conversion script
Id: cif_fix_values 3143 2015-03-26 13:38:13Z robertas 
;
_cod_database_code 2007109

loop_
_symmetry_equiv_pos_as_xyz
'x, y, z'
'-x, -y, -z'

loop_
_atom_site_aniso_label
_atom_site_aniso_U_11
_atom_site_aniso_U_22
_atom_site_aniso_U_33
_atom_site_aniso_U_12
_atom_site_aniso_U_13
_atom_site_aniso_U_23
Si1 .0265(6) .0227(6) .0242(5) .0024(5) .0009(5) .0032(4)
Mo1 .0384(2) .0363(2) .0447(2) -.0073(2) -.0011(2) .0162(2)
Mo2 .0383(2) .0353(2) .0299(2) -.0075(2) -.0028(2) .0031(2)
Mo3 .0570(3) .0299(2) .0280(2) -.0086(2) .0014(2) .0073(2)
Mo4 .0666(3) .0419(3) .0277(2) -.0002(2) .0006(2) .0097(2)
Mo5 .0427(3) .0427(2) .0318(2) .0077(2) .0068(2) -.0036(2)
Mo6 .0456(3) .0276(2) .0441(2) -.0085(2) -.0037(2) .0072(2)
Mo7 .0301(2) .0478(3) .0523(3) .0064(2) .0076(2) .0017(2)
Mo8 .0529(3) .0510(3) .0334(2) .0131(2) .0108(2) -.0032(2)
Mo9 .0434(3) .0289(2) .0535(3) .0106(2) .0106(2) .0140(2)
Mo10 .0285(2) .0391(2) .0462(3) -.0001(2) .0050(2) .0021(2)
Mo11 .0441(3) .0476(3) .0300(2) -.0027(2) -.0053(2) -.0011(2)
Mo12 .0529(3) .0322(2) .0527(3) .0170(2) .0116(2) .0108(2)
O1 .036(2) .079(3) .058(3) .012(2) .010(2) .005(2)
O2 .096(4) .057(3) .036(2) -.003(2) .000(2) .019(2)
O3 .078(3) .071(3) .050(2) .018(3) .023(2) -.011(2)
O4 .041(2) .048(2) .038(2) .005(2) .010(2) .002(2)
O5 .042(2) .027(2) .034(2) .0029(15) -.0021(15) .0059(13)
O6 .045(2) .048(2) .033(2) .000(2) .008(2) .010(2)
O7 .039(2) .027(2) .032(2) -.0008(14) .0032(14) .0025(13)
O8 .030(2) .028(2) .028(2) .0013(13) .0018(13) .0064(12)
O9 .055(2) .042(2) .033(2) .004(2) .001(2) -.008(2)
O10 .037(2) .038(2) .038(2) -.001(2) -.0030(15) .0033(15)
O11 .050(2) .031(2) .042(2) -.003(2) -.003(2) -.0018(15)
O12 .046(2) .033(2) .033(2) -.005(2) .009(2) .0056(14)
O13 .036(2) .027(2) .038(2) .0010(14) .0045(15) .0049(13)
O14 .027(2) .046(2) .044(2) .004(2) .0007(15) .005(2)
O15 .039(2) .030(2) .039(2) -.0039(15) -.0036(15) .0076(14)
O16 .037(2) .037(2) .046(2) .012(2) .003(2) .007(2)
O17 .050(2) .024(2) .047(2) .003(2) .000(2) -.0017(14)
O18 .036(2) .039(2) .038(2) .002(2) .0106(15) .0025(15)
O19 .056(2) .049(2) .027(2) .004(2) -.007(2) .003(2)
O20 .032(2) .044(2) .047(2) -.001(2) .008(2) .015(2)
O21 .051(2) .029(2) .038(2) .005(2) -.001(2) .0094(14)
O22 .046(2) .028(2) .040(2) .0000(15) .007(2) .0117(14)
O23 .037(2) .032(2) .044(2) -.0026(15) .006(2) .0088(15)
O24 .024(2) .0257(15) .029(2) .0020(12) .0032(12) .0043(12)
O25 .038(2) .029(2) .0246(15) .0028(14) .0027(13) .0014(12)
O26 .053(2) .035(2) .040(2) .007(2) .008(2) -.004(2)
O27 .054(3) .037(2) .079(3) -.016(2) -.001(2) .013(2)
O28 .056(3) .036(2) .070(3) .016(2) .012(2) .018(2)
O29 .059(2) .053(2) .029(2) .001(2) .013(2) .004(2)
O30 .054(2) .046(2) .037(2) -.013(2) -.008(2) .002(2)
O31 .045(2) .029(2) .042(2) .006(2) .008(2) .0032(14)
O32 .064(3) .058(2) .040(2) .006(2) .019(2) -.010(2)
O33 .033(2) .060(3) .058(2) -.003(2) .003(2) .007(2)
O34 .032(2) .0193(14) .031(2) .0017(13) .0009(13) .0012(12)
O35 .044(2) .036(2) .037(2) .005(2) -.002(2) .0097(15)
O36 .032(2) .040(2) .046(2) .008(2) .003(2) .009(2)
O37 .052(2) .060(3) .044(2) -.008(2) -.009(2) -.004(2)
O38 .093(3) .041(2) .035(2) -.003(2) .007(2) .015(2)
O39 .051(2) .047(2) .064(3) -.012(2) .002(2) .022(2)
O40 .080(3) .040(2) .076(3) .030(2) .021(3) .011(2)
P1 .0358(7) .0298(6) .0428(7) -.0002(5) .0019(6) .0118(5)
O1A .047(2) .034(2) .057(2) .008(2) .007(2) .017(2)
N1A .069(4) .048(3) .054(3) .018(3) .019(3) .014(2)
N2A .062(4) .053(3) .073(4) -.015(3) -.020(3) .021(3)
N3A .053(3) .047(3) .067(3) -.001(2) .014(3) .035(2)
C1A .092(7) .076(6) .120(9) .048(6) .037(7) .023(6)
C2A .157(11) .065(5) .054(4) .019(7) .009(6) -.008(4)
C3A .052(5) .095(8) .184(14) -.025(5) -.028(7) .063(9)
C4A .158(9) .061(5) .068(5) -.009(5) -.052(6) -.003(4)
C5A .094(6) .070(5) .078(5) .002(4) .008(4) .046(4)
C6A .054(4) .069(5) .125(7) -.012(4) .009(4) .042(5)
P2 .0556(10) .0636(10) .0612(10) .0142(8) .0202(8) .0306(8)
O1B .076(3) .062(3) .052(2) .016(2) .016(2) .020(2)
N1B .060(5) .173(9) .184(9) .036(5) .056(5) .097(8)
N2B .105(5) .074(4) .051(3) .006(4) .016(3) .025(3)
N3B .168(8) .054(4) .072(4) .005(4) .035(5) .009(3)
C1B .264(19) .181(14) .173(13) .150(14) .120(13) .056(11)
C2B .051(6) .229(15) .156(11) -.024(7) .001(6) .068(10)
C3B .120(9) .224(14) .063(5) .017(9) .040(6) .047(7)
C4B .259(18) .120(9) .106(8) .021(10) .004(10) .074(7)
C5B .153(12) .157(12) .152(12) -.071(10) .002(10) .011(9)
C6B .224(16) .124(10) .093(8) -.035(10) .020(9) -.012(7)
P3 .0622(10) .0575(10) .0448(8) .0094(8) .0168(7) .0084(7)
O1C .089(4) .116(4) .042(2) .007(3) .013(2) -.004(3)
N1C .091(5) .090(5) .085(5) .030(4) -.011(4) -.018(4)
N2C .088(5) .101(5) .050(3) .036(4) -.006(3) .001(3)
N3C .133(8) .104(6) .118(7) -.032(6) .031(6) .040(5)
C1C .261(18) .065(6) .141(10) .010(9) -.061(11) .013(7)
C2C .106(9) .253(16) .116(9) .078(10) .004(7) -.083(10)
C3C .086(7) .119(9) .141(10) -.004(6) -.015(7) -.028(7)
C4C .161(11) .179(11) .075(6) .113(10) -.030(6) -.005(7)
C5C .163(14) .160(13) .238(18) -.093(11) -.024(13) .058(12)
C6C .31(2) .203(15) .115(10) -.055(15) .056(12) .088(10)
P4 .0585(9) .0443(8) .0401(7) .0022(7) .0151(7) .0024(6)
O1D .100(4) .058(3) .071(3) .007(3) .031(3) -.015(2)
N1D .058(4) .091(5) .065(4) -.001(3) .015(3) .012(3)
N2D .082(4) .048(3) .048(3) .004(3) .001(3) .008(2)
N3D .086(4) .054(3) .059(3) .006(3) .018(3) .014(3)
C1D .083(7) .179(12) .150(10) -.040(8) .011(7) -.062(9)
C2D .098(9) .47(3) .094(8) -.016(13) .030(7) .117(13)
C3D .133(9) .095(7) .068(5) .014(6) -.014(5) -.022(5)
C4D .099(7) .081(6) .096(6) .005(5) -.005(5) .035(5)
C5D .122(9) .096(7) .120(8) .044(7) .016(7) .034(6)
C6D .138(9) .066(5) .108(7) -.020(6) .037(7) .019(5)
P5 .0382(7) .0361(7) .0391(7) -.0006(6) .0070(6) .0070(5)
O1E .062(3) .059(3) .041(2) -.007(2) .002(2) .006(2)
N1E .048(3) .038(2) .056(3) .002(2) .000(2) .007(2)
N2E .052(3) .056(3) .055(3) .007(2) .017(2) .013(2)
N3E .047(3) .038(2) .058(3) .000(2) .013(2) -.002(2)
C1E .094(7) .046(4) .128(9) -.024(5) -.020(7) .038(5)
C2E .062(4) .056(4) .067(4) .007(3) .001(3) .013(3)
C3E .081(6) .087(6) .053(4) -.005(5) .032(4) .006(4)
C4E .066(5) .076(6) .098(7) .032(5) .028(5) .012(5)
C5E .059(5) .089(6) .088(6) -.007(4) .007(4) -.027(5)
C6E .052(4) .053(4) .098(6) -.014(3) .036(4) -.005(4)
O1W .236(13) .128(8) .225(12) .097(9) .174(11) .098(8)
O2W .157(18) .104(15) .138(15) -.001(13) .049(13) .033(13)

loop_
_atom_site_label
_atom_site_fract_x
_atom_site_fract_y
_atom_site_fract_z
_atom_site_U_iso_or_equiv
_atom_site_thermal_displace_type
_atom_site_calc_flag
_atom_site_refinement_flags
_atom_site_occupancy
_atom_site_disorder_group
_atom_site_type_symbol
Si1 .73691(9) 1.24752(8) .79332(5) .0248(2) Uani d . 1 . Si
Mo1 .88274(3) 1.45773(3) .78512(2) .04004(11) Uani d . 1 . Mo
Mo2 .91330(3) 1.36104(3) .91792(2) .03565(11) Uani d . 1 . Mo
Mo3 .76120(4) 1.14862(3) .93362(2) .03886(11) Uani d . 1 . Mo
Mo4 .72163(4) 1.33989(4) .64608(2) .04588(13) Uani d . 1 . Mo
Mo5 .64332(4) 1.38103(3) .91428(2) .03941(11) Uani d . 1 . Mo
Mo6 .60620(4) 1.03295(3) .80092(2) .04030(12) Uani d . 1 . Mo
Mo7 .99069(3) 1.24488(4) .79565(2) .04347(12) Uani d . 1 . Mo
Mo8 .81350(4) 1.12186(4) .66441(2) .04571(13) Uani d . 1 . Mo
Mo9 .61298(4) 1.46197(3) .77478(2) .04083(12) Uani d . 1 . Mo
Mo10 .48491(3) 1.26600(3) .79712(2) .03826(11) Uani d . 1 . Mo
Mo11 .57373(4) 1.15265(4) .65701(2) .04227(12) Uani d . 1 . Mo
Mo12 .85021(4) 1.02484(3) .81842(2) .04491(13) Uani d . 1 . Mo
O1 1.1068(3) 1.2170(3) .7914(2) .0571(11) Uani d . 1 . O
O2 .7127(4) 1.4099(3) .5879(2) .0630(12) Uani d . 1 . O
O3 .8734(4) 1.0613(3) .6137(2) .0661(13) Uani d . 1 . O
O4 .9229(3) 1.2007(3) .7162(2) .0420(8) Uani d . 1 . O
O5 .8626(3) 1.2351(2) .93715(15) .0353(7) Uani d . 1 . O
O6 .8241(3) 1.4020(3) .7032(2) .0413(8) Uani d . 1 . O
O7 .7791(3) 1.3964(2) .92463(14) .0332(7) Uani d . 1 . O
O8 .8425(2) 1.3046(2) .81560(14) .0286(7) Uani d . 1 . O
O9 .6831(3) 1.0844(3) .6287(2) .0447(9) Uani d . 1 . O
O10 .5096(3) 1.2203(2) .7144(2) .0390(8) Uani d . 1 . O
O11 .5903(3) 1.0563(2) .7212(2) .0422(9) Uani d . 1 . O
O12 .6723(3) 1.2437(2) .93332(15) .0371(8) Uani d . 1 . O
O13 .7555(2) 1.4885(2) .79657(15) .0340(7) Uani d . 1 . O
O14 1.0131(2) 1.2971(3) .8848(2) .0397(8) Uani d . 1 . O
O15 .9261(3) 1.4676(2) .8737(2) .0370(8) Uani d . 1 . O
O16 .9420(3) 1.1264(2) .8224(2) .0398(8) Uani d . 1 . O
O17 .7194(3) .9617(2) .8007(2) .0414(8) Uani d . 1 . O
O18 .5115(3) 1.3224(2) .8800(2) .0372(8) Uani d . 1 . O
O19 .6015(3) 1.2562(3) .6164(2) .0455(9) Uani d . 1 . O
O20 .9917(3) 1.3759(3) .7773(2) .0402(8) Uani d . 1 . O
O21 .8424(3) 1.0433(2) .9014(2) .0397(8) Uani d . 1 . O
O22 .6467(3) 1.0492(2) .8982(2) .0372(8) Uani d . 1 . O
O23 .5298(3) 1.1446(2) .8186(2) .0376(8) Uani d . 1 . O
O24 .6507(2) 1.3154(2) .81328(14) .0266(6) Uani d . 1 . O
O25 .7181(2) 1.2230(2) .71835(14) .0310(7) Uani d . 1 . O
O26 .8212(3) 1.0449(3) .7279(2) .0431(9) Uani d . 1 . O
O27 .5245(3) .9431(3) .8020(2) .0578(11) Uani d . 1 . O
O28 .5755(3) 1.5721(3) .7601(2) .0527(10) Uani d . 1 . O
O29 .7941(3) 1.2406(3) .6193(2) .0463(9) Uani d . 1 . O
O30 .9719(3) 1.4020(3) .9885(2) .0476(9) Uani d . 1 . O
O31 .6168(3) 1.4825(2) .8673(2) .0382(8) Uani d . 1 . O
O32 .6201(3) 1.4277(3) .9835(2) .0535(10) Uani d . 1 . O
O33 .3628(3) 1.2486(3) .7876(2) .0510(10) Uani d . 1 . O
O34 .7347(2) 1.1483(2) .82672(14) .0281(7) Uani d . 1 . O
O35 .6359(3) 1.4082(2) .6997(2) .0398(8) Uani d . 1 . O
O36 .4912(3) 1.3948(3) .7703(2) .0396(8) Uani d . 1 . O
O37 .4807(3) 1.0949(3) .6071(2) .0549(11) Uani d . 1 . O
O38 .7735(4) 1.1166(3) 1.0063(2) .0563(11) Uani d . 1 . O
O39 .9299(3) 1.5625(3) .7702(2) .0540(10) Uani d . 1 . O
O40 .9177(4) .9272(3) .8144(2) .0636(12) Uani d . 1 . O
P1 .73479(10) .82014(9) .97459(6) .0362(3) Uani d . 1 . P
O1A .6593(3) .8845(3) .9500(2) .0452(9) Uani d . 1 . O
N1A .7703(4) .7466(4) .9233(2) .0549(13) Uani d . 1 . N
N2A .8283(4) .8637(4) 1.0240(3) .065(2) Uani d . 1 . N
N3A .6698(4) .7507(4) 1.0213(2) .0531(13) Uani d . 1 . N
C1A .8398(9) .6712(8) .9381(6) .092(3) Uani d . 1 . C
C2A .7282(11) .7454(7) .8568(4) .094(3) Uani d . 1 . C
C3A .9209(7) .8854(9) 1.0049(7) .113(5) Uani d . 1 . C
C4A .8165(8) .9195(6) 1.0824(4) .105(4) Uani d . 1 . C
H4AA .7541(8) .9024(6) 1.0929(4) .157 Uiso calc R 1 . H
H4AB .8198(8) .9872(6) 1.0777(4) .157 Uiso calc R 1 . H
H4AC .8678(8) .9054(6) 1.1148(4) .157 Uiso calc R 1 . H
C5A .7275(6) .6914(5) 1.0666(4) .079(2) Uani d . 1 . C
H5AA .7775(6) .7317(5) 1.0933(4) .118 Uiso calc R 1 . H
H5AB .7572(6) .6405(5) 1.0445(4) .118 Uiso calc R 1 . H
H5AC .6845(6) .6640(5) 1.0910(4) .118 Uiso calc R 1 . H
C6A .5923(5) .6869(6) .9802(4) .081(2) Uani d . 1 . C
H6AA .5549(5) .7240(6) .9510(4) .122 Uiso calc R 1 . H
H6AB .5498(5) .6595(6) 1.0048(4) .122 Uiso calc R 1 . H
H6AC .6225(5) .6360(6) .9584(4) .122 Uiso calc R 1 . H
P2 .18691(13) .86895(13) .65525(8) .0571(4) Uani d . 1 . P
O1B .2244(4) .7718(3) .6671(2) .0616(12) Uani d . 1 . O
N1B .0830(6) .8795(8) .6766(5) .129(4) Uani d . 1 . N
N2B .1896(5) .8841(5) .5846(3) .075(2) Uani d . 1 . N
N3B .2500(7) .9616(5) .6971(3) .096(3) Uani d . 1 . N
C1B .0555(12) .9816(10) .7074(6) .192(8) Uani d . 1 . C
H1BA .1134(12) 1.0232(10) .7184(6) .288 Uiso calc R 1 . H
H1BB .0282(12) .9727(10) .7439(6) .288 Uiso calc R 1 . H
H1BC .0083(12) 1.0103(10) .6785(6) .288 Uiso calc R 1 . H
C2B .0086(7) .8013(10) .6552(6) .145(5) Uani d . 1 . C
H2BA .0389(7) .7460(10) .6382(6) .217 Uiso calc R 1 . H
H2BB -.0408(7) .8221(10) .6240(6) .217 Uiso calc R 1 . H
H2BC -.0209(7) .7846(10) .6895(6) .217 Uiso calc R 1 . H
C3B .2439(8) .8289(9) .5453(4) .130(4) Uani d . 1 . C
H3BA .2765(8) .7797(9) .5674(4) .196 Uiso calc R 1 . H
H3BB .2916(8) .8703(9) .5326(4) .196 Uiso calc R 1 . H
H3BC .2002(8) .7994(9) .5095(4) .196 Uiso calc R 1 . H
C4B .1344(12) .9638(8) .5576(5) .160(6) Uani d . 1 . C
H4BA .1006(12) .9961(8) .5880(5) .240 Uiso calc R 1 . H
H4BB .0877(12) .9380(8) .5222(5) .240 Uiso calc R 1 . H
H4BC .1791(12) 1.0088(8) .5453(5) .240 Uiso calc R 1 . H
C5B .3342(10) 1.0095(10) .6769(6) .158(6) Uani d . 1 . C
H5BA .3250(10) 1.0033(10) .6325(6) .238 Uiso calc R 1 . H
H5BB .3935(10) .9797(10) .6927(6) .238 Uiso calc R 1 . H
H5BC .3386(10) 1.0767(10) .6923(6) .238 Uiso calc R 1 . H
C6B .2699(11) .9745(9) .7629(5) .150(5) Uani d . 1 . C
H6BA .2175(11) .9448(9) .7789(5) .225 Uiso calc R 1 . H
H6BB .2754(11) 1.0422(9) .7769(5) .225 Uiso calc R 1 . H
H6BC .3302(11) .9453(9) .7772(5) .225 Uiso calc R 1 . H
P3 .16579(14) .37902(13) .57223(7) .0536(4) Uani d . 1 . P
O1C .1761(4) .3575(4) .5057(2) .083(2) Uani d . 1 . O
N1C .1023(6) .4731(6) .5795(3) .093(2) Uani d . 1 . N
N2C .2715(5) .3965(5) .6180(3) .082(2) Uani d . 1 . N
N3C .1095(7) .2867(6) .5909(4) .116(3) Uani d . 1 . N
C1C .1219(12) .5568(7) .5497(6) .166(7) Uani d . 1 . C
H1CA .1634(12) .5402(7) .5196(6) .250 Uiso calc R 1 . H
H1CB .1541(12) .6066(7) .5800(6) .250 Uiso calc R 1 . H
H1CC .0614(12) .5794(7) .5294(6) .250 Uiso calc R 1 . H
C2C .0387(8) .4875(11) .6274(5) .165(7) Uani d . 1 . C
H2CA .0300(8) .4278(11) .6446(5) .248 Uiso calc R 1 . H
H2CB -.0239(8) .5083(11) .6091(5) .248 Uiso calc R 1 . H
H2CC .0689(8) .5356(11) .6597(5) .248 Uiso calc R 1 . H
C3C .2991(8) .4802(8) .6617(5) .122(4) Uani d . 1 . C
H3CA .2454(8) .5226(8) .6603(5) .184 Uiso calc R 1 . H
H3CB .3549(8) .5133(8) .6514(5) .184 Uiso calc R 1 . H
H3CC .3154(8) .4607(8) .7026(5) .184 Uiso calc R 1 . H
C4C .3481(9) .3257(9) .6157(4) .143(5) Uani d . 1 . C
H4CA .3241(9) .2722(9) .5856(4) .215 Uiso calc R 1 . H
H4CB .3654(9) .3031(9) .6557(4) .215 Uiso calc R 1 . H
H4CC .4049(9) .3557(9) .6044(4) .215 Uiso calc R 1 . H
C5C .0235(11) .2401(10) .5492(8) .193(8) Uani d . 1 . C
H5CA .0166(11) .2665(10) .5101(8) .289 Uiso calc R 1 . H
H5CB -.0341(11) .2515(10) .5673(8) .289 Uiso calc R 1 . H
H5CC .0321(11) .1719(10) .5428(8) .289 Uiso calc R 1 . H
C6C .1324(14) .2553(11) .6538(6) .204(8) Uani d . 1 . C
H6CA .1897(14) .2908(11) .6763(6) .305 Uiso calc R 1 . H
H6CB .1443(14) .1876(11) .6507(6) .305 Uiso calc R 1 . H
H6CC .0781(14) .2672(11) .6751(6) .305 Uiso calc R 1 . H
P4 .36465(12) .28669(11) .42420(7) .0470(3) Uani d . 1 . P
O1D .3272(4) .3603(3) .4682(2) .0759(15) Uani d . 1 . O
N1D .4730(4) .3267(5) .4167(3) .071(2) Uani d . 1 . N
N2D .2892(4) .2729(4) .3602(2) .0603(14) Uani d . 1 . N
N3D .3761(5) .1822(4) .4501(3) .0648(15) Uani d . 1 . N
C1D .5446(8) .3677(9) .4712(6) .145(5) Uani d . 1 . C
H1DA .5126(8) .3765(9) .5068(6) .217 Uiso calc R 1 . H
H1DB .5706(8) .4289(9) .4633(6) .217 Uiso calc R 1 . H
H1DC .5969(8) .3244(9) .4789(6) .217 Uiso calc R 1 . H
C2D .5085(9) .3087(14) .3590(5) .212(9) Uani d . 1 . C
H2DA .4558(9) .2823(14) .3273(5) .318 Uiso calc R 1 . H
H2DB .5598(9) .2637(14) .3634(5) .318 Uiso calc R 1 . H
H2DC .5336(9) .3681(14) .3478(5) .318 Uiso calc R 1 . H
C3D .2836(8) .1864(7) .3150(4) .104(3) Uani d . 1 . C
H3DA .3161(8) .1349(7) .3346(4) .156 Uiso calc R 1 . H
H3DB .3148(8) .2010(7) .2810(4) .156 Uiso calc R 1 . H
H3DC .2161(8) .1671(7) .2999(4) .156 Uiso calc R 1 . H
C4D .2411(7) .3566(6) .3345(4) .093(3) Uani d . 1 . C
H4DA .2474(7) .4100(6) .3662(4) .139 Uiso calc R 1 . H
H4DB .1729(7) .3401(6) .3198(4) .139 Uiso calc R 1 . H
H4DC .2716(7) .3740(6) .3009(4) .139 Uiso calc R 1 . H
C5D .4618(8) .1270(7) .4546(5) .111(3) Uani d . 1 . C
H5DA .5139(8) .1630(7) .4423(5) .167 Uiso calc R 1 . H
H5DB .4481(8) .0676(7) .4280(5) .167 Uiso calc R 1 . H
H5DC .4809(8) .1131(7) .4966(5) .167 Uiso calc R 1 . H
C6D .2945(8) .1324(6) .4680(4) .102(3) Uani d . 1 . C
H6DA .2388(8) .1724(6) .4642(4) .152 Uiso calc R 1 . H
H6DB .3116(8) .1186(6) .5101(4) .152 Uiso calc R 1 . H
H6DC .2787(8) .0732(6) .4415(4) .152 Uiso calc R 1 . H
P5 .23516(10) .66532(10) .80931(6) .0376(3) Uani d . 1 . P
O1E .1922(3) .6637(3) .7409(2) .0550(11) Uani d . 1 . O
N1E .2687(4) .5582(3) .8230(2) .0482(11) Uani d . 1 . N
N2E .1543(4) .6973(4) .8501(2) .0529(12) Uani d . 1 . N
N3E .3300(4) .7385(3) .8257(2) .0477(11) Uani d . 1 . N
C1E .1967(8) .4762(6) .8064(6) .092(3) Uani d . 1 . C
C2E .3592(5) .5372(5) .8619(3) .062(2) Uani d . 1 . C
H2EA .4018(5) .5941(5) .8705(3) .093 Uiso calc R 1 . H
H2EB .3907(5) .4864(5) .8410(3) .093 Uiso calc R 1 . H
H2EC .3448(5) .5173(5) .9001(3) .093 Uiso calc R 1 . H
C3E .1388(8) .6572(7) .9061(4) .071(2) Uani d . 1 . C
C4E .0852(7) .7718(7) .8327(5) .078(2) Uani d . 1 . C
C5E .3558(6) .8033(6) .8833(4) .082(2) Uani d . 1 . C
H5EA .3016(6) .8047(6) .9055(4) .123 Uiso calc R 1 . H
H5EB .3705(6) .8671(6) .8736(4) .123 Uiso calc R 1 . H
H5EC .4120(6) .7803(6) .9083(4) .123 Uiso calc R 1 . H
C6E .4071(6) .7304(6) .7878(5) .066(2) Uani d . 1 . C
O1W .5692(9) .8857(7) 1.0808(5) .174(6) Uani d . 1 . O
O2W .5186(17) .0320(10) .0099(10) .129(6) Uani d P .50 . O
H1AA .880(9) .674(8) .899(5) .15(4) Uiso d . 1 . H
H1AB .813(7) .611(7) .912(4) .11(4) Uiso d . 1 . H
H1AC .893(8) .700(7) .969(5) .13(4) Uiso d . 1 . H
H2AA .700(6) .685(6) .841(4) .08(3) Uiso d . 1 . H
H2AB .674(5) .790(5) .852(3) .06(2) Uiso d . 1 . H
H2AC .794(11) .766(10) .841(7) .21(7) Uiso d . 1 . H
H3AA .928(5) .944(5) 1.011(3) .05(2) Uiso d . 1 . H
H3AB .919(5) .847(5) .958(3) .06(2) Uiso d . 1 . H
H3AC .975(7) .859(6) 1.026(4) .10(3) Uiso d . 1 . H
H1EA .223(5) .418(6) .787(3) .07(2) Uiso d . 1 . H
H1EB .136(7) .499(6) .782(4) .11(3) Uiso d . 1 . H
H1EC .177(5) .460(5) .837(3) .05(2) Uiso d . 1 . H
H3EA .072(5) .608(5) .892(3) .07(2) Uiso d . 1 . H
H3EB .187(6) .623(6) .916(4) .08(3) Uiso d . 1 . H
H3EC .120(6) .696(6) .942(4) .10(3) Uiso d . 1 . H
H4EA .012(7) .767(6) .839(4) .10(3) Uiso d . 1 . H
H4EB .110(6) .821(6) .861(4) .08(3) Uiso d . 1 . H
H4EC .091(7) .795(6) .796(4) .10(3) Uiso d . 1 . H
H6EA .417(5) .794(5) .765(3) .08(2) Uiso d . 1 . H
H6EB .462(6) .746(5) .808(3) .06(2) Uiso d . 1 . H
H6EC .404(7) .678(7) .759(5) .13(4) Uiso d . 1 . H
H1WA .521(4) .851(4) 1.042(2) .011(12) Uiso d . 1 . H
H2WA .551(7) .938(6) 1.066(4) .09(3) Uiso d . 1 . H

loop_
_atom_type_symbol
_atom_type_description
_atom_type_scat_dispersion_real
_atom_type_scat_dispersion_imag
_atom_type_scat_source
C C 0.0033 0.0016 'International Tables Vol C Tables 4.2.6.8 and 6.1.1.4'
H H 0.0000 0.0000 'International Tables Vol C Tables 4.2.6.8 and 6.1.1.4'
N N 0.0061 0.0033 'International Tables Vol C Tables 4.2.6.8 and 6.1.1.4'
O O 0.0106 0.0060 'International Tables Vol C Tables 4.2.6.8 and 6.1.1.4'
Si Si 0.0817 0.0704 'International Tables Vol C Tables 4.2.6.8 and 6.1.1.4'
P P 0.1023 0.0942 'International Tables Vol C Tables 4.2.6.8 and 6.1.1.4'
Mo Mo -1.6832 0.6857 'International Tables Vol C Tables 4.2.6.8 and 6.1.1.4'

loop_
_geom_angle_atom_site_label_1
_geom_angle_atom_site_label_2
_geom_angle_atom_site_label_3
_geom_angle
_geom_angle_publ_flag
O8 Si1 O25 109.4(2) ?
O8 Si1 O24 109.4(2) ?
O25 Si1 O24 109.2(2) ?
O8 Si1 O34 109.7(2) ?
O25 Si1 O34 110.4(2) ?
O24 Si1 O34 108.7(2) ?
O39 Mo1 O13 102.8(2) ?
O39 Mo1 O6 101.4(2) ?
O13 Mo1 O6 86.4(2) ?
O39 Mo1 O15 99.5(2) ?
O13 Mo1 O15 90.88(15) ?
O6 Mo1 O15 158.99(15) ?
O39 Mo1 O20 100.2(2) ?
O13 Mo1 O20 156.88(15) ?
O6 Mo1 O20 87.2(2) ?
O15 Mo1 O20 87.1(2) ?
O39 Mo1 O8 170.3(2) ?
O13 Mo1 O8 85.03(13) ?
O6 Mo1 O8 84.62(13) ?
O15 Mo1 O8 74.38(12) ?
O20 Mo1 O8 72.25(13) ?
O30 Mo2 O14 101.0(2) ?
O30 Mo2 O15 102.0(2) ?
O14 Mo2 O15 92.5(2) ?
O30 Mo2 O7 100.8(2) ?
O14 Mo2 O7 157.28(14) ?
O15 Mo2 O7 89.17(15) ?
O30 Mo2 O5 98.5(2) ?
O14 Mo2 O5 89.0(2) ?
O15 Mo2 O5 158.74(14) ?
O7 Mo2 O5 81.48(14) ?
O30 Mo2 O8 175.5(2) ?
O14 Mo2 O8 75.12(13) ?
O15 Mo2 O8 76.08(12) ?
O7 Mo2 O8 83.34(12) ?
O5 Mo2 O8 83.87(12) ?
O38 Mo3 O5 103.7(2) ?
O38 Mo3 O12 103.5(2) ?
O5 Mo3 O12 92.3(2) ?
O38 Mo3 O21 95.7(2) ?
O5 Mo3 O21 89.7(2) ?
O12 Mo3 O21 159.57(14) ?
O38 Mo3 O22 94.7(2) ?
O5 Mo3 O22 160.74(14) ?
O12 Mo3 O22 88.85(14) ?
O21 Mo3 O22 82.73(14) ?
O38 Mo3 O34 164.5(2) ?
O5 Mo3 O34 88.08(13) ?
O12 Mo3 O34 85.80(13) ?
O21 Mo3 O34 73.95(12) ?
O22 Mo3 O34 72.83(12) ?
O2 Mo4 O29 102.6(2) ?
O2 Mo4 O6 102.2(2) ?
O29 Mo4 O6 95.5(2) ?
O2 Mo4 O19 98.7(2) ?
O29 Mo4 O19 88.6(2) ?
O6 Mo4 O19 157.17(15) ?
O2 Mo4 O35 100.7(2) ?
O29 Mo4 O35 156.2(2) ?
O6 Mo4 O35 84.4(2) ?
O19 Mo4 O35 82.9(2) ?
O2 Mo4 O25 171.3(2) ?
O29 Mo4 O25 74.61(14) ?
O6 Mo4 O25 86.29(13) ?
O19 Mo4 O25 73.16(13) ?
O35 Mo4 O25 81.62(12) ?
O32 Mo5 O31 101.8(2) ?
O32 Mo5 O7 102.1(2) ?
O31 Mo5 O7 96.2(2) ?
O32 Mo5 O18 98.3(2) ?
O31 Mo5 O18 89.6(2) ?
O7 Mo5 O18 157.14(14) ?
O32 Mo5 O12 99.6(2) ?
O31 Mo5 O12 158.15(14) ?
O7 Mo5 O12 83.60(14) ?
O18 Mo5 O12 82.90(14) ?
O32 Mo5 O24 171.6(2) ?
O31 Mo5 O24 75.72(13) ?
O7 Mo5 O24 86.23(12) ?
O18 Mo5 O24 73.78(12) ?
O12 Mo5 O24 82.47(12) ?
O27 Mo6 O11 104.4(2) ?
O27 Mo6 O17 99.4(2) ?
O11 Mo6 O17 96.8(2) ?
O27 Mo6 O23 100.9(2) ?
O11 Mo6 O23 89.3(2) ?
O17 Mo6 O23 156.69(15) ?
O27 Mo6 O22 92.9(2) ?
O11 Mo6 O22 161.90(14) ?
O17 Mo6 O22 85.50(15) ?
O23 Mo6 O22 82.05(14) ?
O27 Mo6 O34 164.4(2) ?
O11 Mo6 O34 91.00(14) ?
O17 Mo6 O34 75.65(13) ?
O23 Mo6 O34 81.79(13) ?
O22 Mo6 O34 72.11(12) ?
O1 Mo7 O4 103.1(2) ?
O1 Mo7 O20 101.1(2) ?
O4 Mo7 O20 92.4(2) ?
O1 Mo7 O16 100.4(2) ?
O4 Mo7 O16 86.7(2) ?
O20 Mo7 O16 158.05(15) ?
O1 Mo7 O14 97.3(2) ?
O4 Mo7 O14 159.31(15) ?
O20 Mo7 O14 86.8(2) ?
O16 Mo7 O14 86.39(15) ?
O1 Mo7 O8 169.7(2) ?
O4 Mo7 O8 86.26(14) ?
O20 Mo7 O8 73.95(13) ?
O16 Mo7 O8 84.11(13) ?
O14 Mo7 O8 73.63(12) ?
O3 Mo8 O26 103.4(2) ?
O3 Mo8 O9 100.2(2) ?
O26 Mo8 O9 96.0(2) ?
O3 Mo8 O4 100.4(2) ?
O26 Mo8 O4 86.5(2) ?
O9 Mo8 O4 158.11(15) ?
O3 Mo8 O29 96.2(2) ?
O26 Mo8 O29 159.31(15) ?
O9 Mo8 O29 86.6(2) ?
O4 Mo8 O29 83.7(2) ?
O3 Mo8 O25 168.5(2) ?
O26 Mo8 O25 87.61(13) ?
O9 Mo8 O25 75.22(13) ?
O4 Mo8 O25 83.20(13) ?
O29 Mo8 O25 73.17(13) ?
O28 Mo9 O35 103.1(2) ?
O28 Mo9 O36 100.7(2) ?
O35 Mo9 O36 95.2(2) ?
O28 Mo9 O13 100.5(2) ?
O35 Mo9 O13 86.8(2) ?
O36 Mo9 O13 157.67(14) ?
O28 Mo9 O31 96.3(2) ?
O35 Mo9 O31 159.67(14) ?
O36 Mo9 O31 86.8(2) ?
O13 Mo9 O31 83.97(14) ?
O28 Mo9 O24 168.3(2) ?
O35 Mo9 O24 88.04(13) ?
O36 Mo9 O24 74.57(13) ?
O13 Mo9 O24 83.29(12) ?
O31 Mo9 O24 72.93(12) ?
O33 Mo10 O18 100.5(2) ?
O33 Mo10 O23 102.4(2) ?
O18 Mo10 O23 92.8(2) ?
O33 Mo10 O36 99.1(2) ?
O18 Mo10 O36 88.9(2) ?
O23 Mo10 O36 157.73(15) ?
O33 Mo10 O10 100.9(2) ?
O18 Mo10 O10 158.48(15) ?
O23 Mo10 O10 84.80(15) ?
O36 Mo10 O10 85.52(15) ?
O33 Mo10 O24 171.2(2) ?
O18 Mo10 O24 75.31(13) ?
O23 Mo10 O24 85.66(13) ?
O36 Mo10 O24 73.30(13) ?
O10 Mo10 O24 83.17(13) ?
O37 Mo11 O19 102.2(2) ?
O37 Mo11 O10 102.5(2) ?
O19 Mo11 O10 96.7(2) ?
O37 Mo11 O9 99.0(2) ?
O19 Mo11 O9 90.2(2) ?
O10 Mo11 O9 155.43(15) ?
O37 Mo11 O11 98.5(2) ?
O19 Mo11 O11 158.9(2) ?
O10 Mo11 O11 82.8(2) ?
O9 Mo11 O11 82.4(2) ?
O37 Mo11 O25 172.2(2) ?
O19 Mo11 O25 76.73(14) ?
O10 Mo11 O25 85.30(13) ?
O9 Mo11 O25 73.33(13) ?
O11 Mo11 O25 82.27(13) ?
O40 Mo12 O21 102.2(2) ?
O40 Mo12 O16 103.1(2) ?
O21 Mo12 O16 94.3(2) ?
O40 Mo12 O17 99.3(2) ?
O21 Mo12 O17 90.4(2) ?
O16 Mo12 O17 155.50(15) ?
O40 Mo12 O26 99.7(2) ?
O21 Mo12 O26 157.82(15) ?
O16 Mo12 O26 83.6(2) ?
O17 Mo12 O26 83.0(2) ?
O40 Mo12 O34 171.5(2) ?
O21 Mo12 O34 75.18(13) ?
O16 Mo12 O34 85.29(13) ?
O17 Mo12 O34 72.71(12) ?
O26 Mo12 O34 82.65(13) ?
Mo7 O4 Mo8 148.6(2) ?
Mo3 O5 Mo2 149.8(2) ?
Mo4 O6 Mo1 152.9(2) ?
Mo5 O7 Mo2 157.1(2) ?
Si1 O8 Mo7 124.3(2) ?
Si1 O8 Mo2 126.6(2) ?
Mo7 O8 Mo2 91.24(11) ?
Si1 O8 Mo1 123.9(2) ?
Mo7 O8 Mo1 91.42(11) ?
Mo2 O8 Mo1 88.80(10) ?
Mo8 O9 Mo11 120.4(2) ?
Mo11 O10 Mo10 155.8(2) ?
Mo6 O11 Mo11 149.3(2) ?
Mo3 O12 Mo5 145.7(2) ?
Mo1 O13 Mo9 149.4(2) ?
Mo2 O14 Mo7 119.7(2) ?
Mo2 O15 Mo1 120.7(2) ?
Mo12 O16 Mo7 153.4(2) ?
Mo6 O17 Mo12 121.4(2) ?
Mo10 O18 Mo5 119.6(2) ?
Mo11 O19 Mo4 121.0(2) ?
Mo7 O20 Mo1 122.4(2) ?
Mo12 O21 Mo3 120.3(2) ?
Mo3 O22 Mo6 115.7(2) ?
Mo10 O23 Mo6 148.5(2) ?
Si1 O24 Mo9 124.0(2) ?
Si1 O24 Mo5 125.0(2) ?
Mo9 O24 Mo5 91.56(10) ?
Si1 O24 Mo10 123.9(2) ?
Mo9 O24 Mo10 91.34(10) ?
Mo5 O24 Mo10 91.20(11) ?
Si1 O25 Mo8 124.2(2) ?
Si1 O25 Mo11 126.0(2) ?
Mo8 O25 Mo11 91.03(10) ?
Si1 O25 Mo4 124.9(2) ?
Mo8 O25 Mo4 90.75(11) ?
Mo11 O25 Mo4 89.05(10) ?
Mo8 O26 Mo12 151.9(2) ?
Mo4 O29 Mo8 121.5(2) ?
Mo5 O31 Mo9 119.8(2) ?
Si1 O34 Mo3 122.2(2) ?
Si1 O34 Mo6 122.6(2) ?
Mo3 O34 Mo6 99.37(12) ?
Si1 O34 Mo12 123.6(2) ?
Mo3 O34 Mo12 90.36(11) ?
Mo6 O34 Mo12 90.21(10) ?
Mo9 O35 Mo4 151.6(2) ?
Mo9 O36 Mo10 120.8(2) ?
O1A P1 N1A 114.4(3) ?
O1A P1 N2A 119.9(3) ?
N1A P1 N2A 109.4(3) ?
O1A P1 N3A 101.7(2) ?
N1A P1 N3A 107.7(3) ?
N2A P1 N3A 101.9(3) ?
C1A N1A C2A 115.2(8) ?
C1A N1A P1 123.4(6) ?
C2A N1A P1 121.3(6) ?
C3A N2A C4A 112.9(9) ?
C3A N2A P1 121.3(7) ?
C4A N2A P1 121.2(6) ?
C6A N3A C5A 108.7(5) yes
C6A N3A P1 109.5(4) yes
C5A N3A P1 118.7(4) yes
O1B P2 N1B 109.5(4) ?
O1B P2 N2B 108.6(3) ?
N1B P2 N2B 115.8(5) ?
O1B P2 N3B 115.6(3) ?
N1B P2 N3B 101.2(6) ?
N2B P2 N3B 106.2(4) ?
C2B N1B P2 117.8(9) ?
C2B N1B C1B 121.5(10) ?
P2 N1B C1B 119.3(9) ?
C3B N2B C4B 116.5(8) ?
C3B N2B P2 125.0(6) ?
C4B N2B P2 118.4(7) ?
C6B N3B C5B 105.4(10) ?
C6B N3B P2 124.9(7) ?
C5B N3B P2 122.2(7) ?
O1C P3 N1C 109.0(4) ?
O1C P3 N3C 107.0(4) ?
N1C P3 N3C 110.2(5) ?
O1C P3 N2C 112.5(3) ?
N1C P3 N2C 109.6(4) ?
N3C P3 N2C 108.5(5) ?
C1C N1C C2C 115.8(10) ?
C1C N1C P3 120.4(9) ?
C2C N1C P3 122.3(8) ?
C3C N2C C4C 114.6(8) ?
C3C N2C P3 124.5(6) ?
C4C N2C P3 120.9(6) ?
C5C N3C C6C 117.5(10) ?
C5C N3C P3 120.5(8) ?
C6C N3C P3 121.3(9) ?
O1D P4 N2D 109.0(3) ?
O1D P4 N3D 112.8(3) ?
N2D P4 N3D 107.7(3) ?
O1D P4 N1D 106.4(3) ?
N2D P4 N1D 113.2(3) ?
N3D P4 N1D 107.8(3) ?
C2D N1D C1D 117.1(8) ?
C2D N1D P4 121.0(7) ?
C1D N1D P4 121.2(6) ?
C4D N2D C3D 113.8(6) ?
C4D N2D P4 120.6(5) ?
C3D N2D P4 123.4(5) ?
C5D N3D C6D 112.6(7) ?
C5D N3D P4 126.1(6) ?
C6D N3D P4 121.2(6) ?
O1E P5 N2E 109.5(3) ?
O1E P5 N3E 109.4(3) ?
N2E P5 N3E 110.9(3) ?
O1E P5 N1E 108.9(2) ?
N2E P5 N1E 109.4(3) ?
N3E P5 N1E 108.7(3) ?
C2E N1E C1E 114.7(6) ?
C2E N1E P5 124.8(4) ?
C1E N1E P5 119.2(5) ?
C3E N2E C4E 112.8(7) ?
C3E N2E P5 125.5(6) ?
C4E N2E P5 121.7(5) ?
C6E N3E C5E 114.5(6) ?
C6E N3E P5 119.8(5) ?
C5E N3E P5 124.7(5) ?

loop_
_geom_bond_atom_site_label_1
_geom_bond_atom_site_label_2
_geom_bond_site_symmetry_2
_geom_bond_distance
_geom_bond_publ_flag
Si1 O8 . 1.624(3) ?
Si1 O25 . 1.628(3) ?
Si1 O24 . 1.632(3) ?
Si1 O34 . 1.632(3) ?
Mo1 O39 . 1.668(4) ?
Mo1 O13 . 1.875(3) yes
Mo1 O6 . 1.929(4) yes
Mo1 O15 . 1.935(3) yes
Mo1 O20 . 1.935(4) yes
Mo1 O8 . 2.380(3) ?
Mo2 O30 . 1.669(3) ?
Mo2 O14 . 1.871(4) yes
Mo2 O15 . 1.876(3) yes
Mo2 O7 . 1.960(3) yes
Mo2 O5 . 1.984(3) yes
Mo2 O8 . 2.353(3) ?
Mo3 O38 . 1.687(4) ?
Mo3 O5 . 1.814(3) yes
Mo3 O12 . 1.832(4) yes
Mo3 O21 . 2.016(4) yes
Mo3 O22 . 2.074(4) yes
Mo3 O34 . 2.322(3) ?
Mo4 O2 . 1.677(4) ?
Mo4 O29 . 1.836(4) yes
Mo4 O6 . 1.865(4) yes
Mo4 O19 . 1.985(4) yes
Mo4 O35 . 2.001(4) yes
Mo4 O25 . 2.394(3) ?
Mo5 O32 . 1.680(4) ?
Mo5 O31 . 1.845(3) yes
Mo5 O7 . 1.861(3) yes
Mo5 O18 . 1.979(4) yes
Mo5 O12 . 2.037(3) yes
Mo5 O24 . 2.338(3) ?
Mo6 O27 . 1.671(4) ?
Mo6 O11 . 1.796(4) yes
Mo6 O17 . 1.879(4) yes
Mo6 O23 . 1.947(3) yes
Mo6 O22 . 2.112(3) yes
Mo6 O34 . 2.326(3) ?
Mo7 O1 . 1.679(4) ?
Mo7 O4 . 1.881(4) yes
Mo7 O20 . 1.910(4) yes
Mo7 O16 . 1.949(4) yes
Mo7 O14 . 1.995(4) yes
Mo7 O8 . 2.326(3) ?
Mo8 O3 . 1.674(4) ?
Mo8 O26 . 1.837(4) yes
Mo8 O9 . 1.884(4) yes
Mo8 O4 . 1.973(4) yes
Mo8 O29 . 2.016(4) yes
Mo8 O25 . 2.329(3) ?
Mo9 O28 . 1.679(4) ?
Mo9 O35 . 1.825(4) yes
Mo9 O36 . 1.890(4) yes
Mo9 O13 . 1.969(3) yes
Mo9 O31 . 2.020(3) yes
Mo9 O24 . 2.329(3) ?
Mo10 O33 . 1.678(4) ?
Mo10 O18 . 1.887(3) yes
Mo10 O23 . 1.896(3) yes
Mo10 O36 . 1.950(4) yes
Mo10 O10 . 1.956(4) yes
Mo10 O24 . 2.339(3) ?
Mo11 O37 . 1.680(4) ?
Mo11 O19 . 1.837(4) yes
Mo11 O10 . 1.857(4) yes
Mo11 O9 . 1.964(4) yes
Mo11 O11 . 2.037(4) yes
Mo11 O25 . 2.351(3) ?
Mo12 O40 . 1.674(4) ?
Mo12 O21 . 1.841(4) yes
Mo12 O16 . 1.863(4) yes
Mo12 O17 . 1.955(4) yes
Mo12 O26 . 2.017(4) yes
Mo12 O34 . 2.394(3) ?
P1 O1A . 1.467(4) yes
P1 N1A . 1.595(5) yes
P1 N2A . 1.610(5) yes
P1 N3A . 1.806(5) yes
N1A C1A . 1.468(9) ?
N1A C2A . 1.484(10) ?
N2A C3A . 1.447(13) ?
N2A C4A . 1.471(10) ?
N3A C6A . 1.494(9) ?
N3A C5A . 1.503(8) ?
P2 O1B . 1.495(5) yes
P2 N1B . 1.592(7) ?
P2 N2B . 1.598(6) ?
P2 N3B . 1.648(8) ?
N1B C2B . 1.466(14) ?
N1B C1B . 1.597(15) ?
N2B C3B . 1.419(11) ?
N2B C4B . 1.482(12) ?
N3B C6B . 1.422(12) ?
N3B C5B . 1.481(13) ?
P3 O1C . 1.497(5) yes
P3 N1C . 1.608(7) ?
P3 N3C . 1.610(8) ?
P3 N2C . 1.633(7) ?
N1C C1C . 1.436(13) ?
N1C C2C . 1.483(13) ?
N2C C3C . 1.437(11) ?
N2C C4C . 1.470(10) ?
N3C C5C . 1.471(14) ?
N3C C6C . 1.481(13) ?
P4 O1D . 1.501(5) yes
P4 N2D . 1.603(5) ?
P4 N3D . 1.619(6) ?
P4 N1D . 1.626(6) ?
N1D C2D . 1.439(12) ?
N1D C1D . 1.480(11) ?
N2D C4D . 1.474(9) ?
N2D C3D . 1.477(9) ?
N3D C5D . 1.427(10) ?
N3D C6D . 1.440(10) ?
P5 O1E . 1.524(4) yes
P5 N2E . 1.592(5) ?
P5 N3E . 1.611(5) ?
P5 N1E . 1.618(5) ?
N1E C2E . 1.452(8) ?
N1E C1E . 1.472(9) ?
N2E C3E . 1.450(9) ?
N2E C4E . 1.467(9) ?
N3E C6E . 1.459(8) ?
N3E C5E . 1.468(8) ?
O2W O2W 2_655 1.04(3) ?

loop_
_geom_torsion_atom_site_label_1
_geom_torsion_atom_site_label_2
_geom_torsion_atom_site_label_3
_geom_torsion_atom_site_label_4
_geom_torsion
O1 Mo7 O4 Mo8 126.7(4)
O20 Mo7 O4 Mo8 -131.3(4)
O16 Mo7 O4 Mo8 26.8(4)
O14 Mo7 O4 Mo8 -43.9(7)
O8 Mo7 O4 Mo8 -57.6(4)
O3 Mo8 O4 Mo7 -130.8(4)
O26 Mo8 O4 Mo7 -27.8(4)
O9 Mo8 O4 Mo7 69.8(6)
O29 Mo8 O4 Mo7 133.9(4)
O25 Mo8 O4 Mo7 60.2(4)
O38 Mo3 O5 Mo2 -133.6(4)
O12 Mo3 O5 Mo2 -29.1(4)
O21 Mo3 O5 Mo2 130.5(4)
O22 Mo3 O5 Mo2 64.1(7)
O34 Mo3 O5 Mo2 56.6(4)
O30 Mo2 O5 Mo3 129.2(4)
O14 Mo2 O5 Mo3 -129.8(4)
O15 Mo2 O5 Mo3 -35.3(7)
O7 Mo2 O5 Mo3 29.5(4)
O8 Mo2 O5 Mo3 -54.7(4)
O2 Mo4 O6 Mo1 130.3(5)
O29 Mo4 O6 Mo1 -125.5(5)
O19 Mo4 O6 Mo1 -25.8(8)
O35 Mo4 O6 Mo1 30.6(5)
O25 Mo4 O6 Mo1 -51.3(5)
O39 Mo1 O6 Mo4 -133.0(5)
O13 Mo1 O6 Mo4 -30.7(5)
O15 Mo1 O6 Mo4 52.5(8)
O20 Mo1 O6 Mo4 127.1(5)
O8 Mo1 O6 Mo4 54.7(5)
O32 Mo5 O7 Mo2 138.1(5)
O31 Mo5 O7 Mo2 -118.4(5)
O18 Mo5 O7 Mo2 -14.5(7)
O12 Mo5 O7 Mo2 39.6(5)
O24 Mo5 O7 Mo2 -43.2(5)
O30 Mo2 O7 Mo5 -137.8(5)
O14 Mo2 O7 Mo5 25.6(7)
O15 Mo2 O7 Mo5 120.2(5)
O5 Mo2 O7 Mo5 -40.7(5)
O8 Mo2 O7 Mo5 44.1(5)
O25 Si1 O8 Mo7 -57.6(2)
O24 Si1 O8 Mo7 -177.2(2)
O34 Si1 O8 Mo7 63.6(2)
O25 Si1 O8 Mo2 179.8(2)
O24 Si1 O8 Mo2 60.2(2)
O34 Si1 O8 Mo2 -59.0(2)
O25 Si1 O8 Mo1 62.0(2)
O24 Si1 O8 Mo1 -57.6(2)
O34 Si1 O8 Mo1 -176.8(2)
O1 Mo7 O8 Si1 -162.9(9)
O4 Mo7 O8 Si1 41.0(2)
O20 Mo7 O8 Si1 134.5(2)
O16 Mo7 O8 Si1 -46.1(2)
O14 Mo7 O8 Si1 -134.0(2)
O1 Mo7 O8 Mo2 -25.5(10)
O4 Mo7 O8 Mo2 178.35(14)
O20 Mo7 O8 Mo2 -88.08(14)
O16 Mo7 O8 Mo2 91.28(13)
O14 Mo7 O8 Mo2 3.33(12)
O1 Mo7 O8 Mo1 63.3(10)
O4 Mo7 O8 Mo1 -92.81(14)
O20 Mo7 O8 Mo1 0.75(13)
O16 Mo7 O8 Mo1 -179.89(13)
O14 Mo7 O8 Mo1 92.16(13)
O30 Mo2 O8 Si1 164.2(19)
O14 Mo2 O8 Si1 132.3(2)
O15 Mo2 O8 Si1 -131.2(2)
O7 Mo2 O8 Si1 -40.4(2)
O5 Mo2 O8 Si1 41.7(2)
O30 Mo2 O8 Mo7 28.(2)
O14 Mo2 O8 Mo7 -3.53(13)
O15 Mo2 O8 Mo7 92.96(14)
O7 Mo2 O8 Mo7 -176.24(12)
O5 Mo2 O8 Mo7 -94.14(13)
O30 Mo2 O8 Mo1 -63.(2)
O14 Mo2 O8 Mo1 -94.92(14)
O15 Mo2 O8 Mo1 1.57(13)
O7 Mo2 O8 Mo1 92.37(12)
O5 Mo2 O8 Mo1 174.47(13)
O39 Mo1 O8 Si1 -175.1(10)
O13 Mo1 O8 Si1 40.9(2)
O6 Mo1 O8 Si1 -46.0(2)
O15 Mo1 O8 Si1 133.2(2)
O20 Mo1 O8 Si1 -134.8(2)
O39 Mo1 O8 Mo7 -41.0(10)
O13 Mo1 O8 Mo7 174.94(13)
O6 Mo1 O8 Mo7 88.06(14)
O15 Mo1 O8 Mo7 -92.75(14)
O20 Mo1 O8 Mo7 -0.75(13)
O39 Mo1 O8 Mo2 50.2(10)
O13 Mo1 O8 Mo2 -93.84(13)
O6 Mo1 O8 Mo2 179.27(14)
O15 Mo1 O8 Mo2 -1.53(12)
O20 Mo1 O8 Mo2 90.47(14)
O3 Mo8 O9 Mo11 -167.1(3)
O26 Mo8 O9 Mo11 88.0(2)
O4 Mo8 O9 Mo11 -7.8(6)
O29 Mo8 O9 Mo11 -71.4(2)
O25 Mo8 O9 Mo11 2.1(2)
O37 Mo11 O9 Mo8 176.3(2)
O19 Mo11 O9 Mo8 74.0(2)
O10 Mo11 O9 Mo8 -32.8(5)
O11 Mo11 O9 Mo8 -86.3(2)
O25 Mo11 O9 Mo8 -2.1(2)
O37 Mo11 O10 Mo10 131.5(5)
O19 Mo11 O10 Mo10 -124.4(5)
O9 Mo11 O10 Mo10 -19.0(8)
O11 Mo11 O10 Mo10 34.4(5)
O25 Mo11 O10 Mo10 -48.4(5)
O33 Mo10 O10 Mo11 -134.6(5)
O18 Mo10 O10 Mo11 51.5(7)
O23 Mo10 O10 Mo11 -33.0(5)
O36 Mo10 O10 Mo11 126.9(5)
O24 Mo10 O10 Mo11 53.2(5)
O27 Mo6 O11 Mo11 132.7(4)
O17 Mo6 O11 Mo11 -125.8(4)
O23 Mo6 O11 Mo11 31.6(4)
O22 Mo6 O11 Mo11 -29.4(8)
O34 Mo6 O11 Mo11 -50.1(4)
O37 Mo11 O11 Mo6 -134.0(4)
O19 Mo11 O11 Mo6 57.6(7)
O10 Mo11 O11 Mo6 -32.3(4)
O9 Mo11 O11 Mo6 128.0(4)
O25 Mo11 O11 Mo6 53.9(4)
O38 Mo3 O12 Mo5 127.7(3)
O5 Mo3 O12 Mo5 23.0(3)
O21 Mo3 O12 Mo5 -72.3(6)
O22 Mo3 O12 Mo5 -137.7(3)
O34 Mo3 O12 Mo5 -64.9(3)
O32 Mo5 O12 Mo3 -124.2(3)
O31 Mo5 O12 Mo3 67.7(6)
O7 Mo5 O12 Mo3 -22.9(3)
O18 Mo5 O12 Mo3 138.6(3)
O24 Mo5 O12 Mo3 64.1(3)
O39 Mo1 O13 Mo9 126.0(4)
O6 Mo1 O13 Mo9 25.1(4)
O15 Mo1 O13 Mo9 -134.1(4)
O20 Mo1 O13 Mo9 -49.3(6)
O8 Mo1 O13 Mo9 -59.8(4)
O28 Mo9 O13 Mo1 -128.2(4)
O35 Mo9 O13 Mo1 -25.4(4)
O36 Mo9 O13 Mo1 70.4(6)
O31 Mo9 O13 Mo1 136.4(4)
O24 Mo9 O13 Mo1 63.0(4)
O30 Mo2 O14 Mo7 -172.8(2)
O15 Mo2 O14 Mo7 -70.1(2)
O7 Mo2 O14 Mo7 23.8(5)
O5 Mo2 O14 Mo7 88.7(2)
O8 Mo2 O14 Mo7 4.7(2)
O1 Mo7 O14 Mo2 170.2(2)
O4 Mo7 O14 Mo2 -19.0(6)
O20 Mo7 O14 Mo2 69.4(2)
O16 Mo7 O14 Mo2 -89.7(2)
O8 Mo7 O14 Mo2 -4.8(2)
O30 Mo2 O15 Mo1 173.6(2)
O14 Mo2 O15 Mo1 71.8(2)
O7 Mo2 O15 Mo1 -85.6(2)
O5 Mo2 O15 Mo1 -22.1(6)
O8 Mo2 O15 Mo1 -2.2(2)
O39 Mo1 O15 Mo2 -170.0(2)
O13 Mo1 O15 Mo2 86.8(2)
O6 Mo1 O15 Mo2 4.5(6)
O20 Mo1 O15 Mo2 -70.1(2)
O8 Mo1 O15 Mo2 2.2(2)
O40 Mo12 O16 Mo7 128.4(5)
O21 Mo12 O16 Mo7 -127.9(4)
O17 Mo12 O16 Mo7 -27.4(7)
O26 Mo12 O16 Mo7 29.9(4)
O34 Mo12 O16 Mo7 -53.2(4)
O1 Mo7 O16 Mo12 -133.2(5)
O4 Mo7 O16 Mo12 -30.4(5)
O20 Mo7 O16 Mo12 57.8(7)
O14 Mo7 O16 Mo12 130.1(5)
O8 Mo7 O16 Mo12 56.2(4)
O27 Mo6 O17 Mo12 -165.9(2)
O11 Mo6 O17 Mo12 88.3(2)
O23 Mo6 O17 Mo12 -15.9(5)
O22 Mo6 O17 Mo12 -73.7(2)
O34 Mo6 O17 Mo12 -1.0(2)
O40 Mo12 O17 Mo6 177.8(2)
O21 Mo12 O17 Mo6 75.3(2)
O16 Mo12 O17 Mo6 -26.1(5)
O26 Mo12 O17 Mo6 -83.5(2)
O34 Mo12 O17 Mo6 1.0(2)
O33 Mo10 O18 Mo5 -169.3(2)
O23 Mo10 O18 Mo5 87.5(2)
O36 Mo10 O18 Mo5 -70.2(2)
O10 Mo10 O18 Mo5 4.6(5)
O24 Mo10 O18 Mo5 2.8(2)
O32 Mo5 O18 Mo10 174.3(2)
O31 Mo5 O18 Mo10 72.4(2)
O7 Mo5 O18 Mo10 -32.8(5)
O12 Mo5 O18 Mo10 -87.0(2)
O24 Mo5 O18 Mo10 -2.8(2)
O37 Mo11 O19 Mo4 -169.1(2)
O10 Mo11 O19 Mo4 86.4(2)
O9 Mo11 O19 Mo4 -69.9(2)
O11 Mo11 O19 Mo4 -0.9(6)
O25 Mo11 O19 Mo4 2.9(2)
O2 Mo4 O19 Mo11 174.0(3)
O29 Mo4 O19 Mo11 71.4(2)
O6 Mo4 O19 Mo11 -29.6(6)
O35 Mo4 O19 Mo11 -86.2(2)
O25 Mo4 O19 Mo11 -2.9(2)
O1 Mo7 O20 Mo1 -171.8(2)
O4 Mo7 O20 Mo1 84.3(2)
O16 Mo7 O20 Mo1 -2.8(5)
O14 Mo7 O20 Mo1 -75.0(2)
O8 Mo7 O20 Mo1 -1.1(2)
O39 Mo1 O20 Mo7 174.7(2)
O13 Mo1 O20 Mo7 -9.9(5)
O6 Mo1 O20 Mo7 -84.2(2)
O15 Mo1 O20 Mo7 75.6(2)
O8 Mo1 O20 Mo7 1.1(2)
O40 Mo12 O21 Mo3 -176.3(2)
O16 Mo12 O21 Mo3 79.3(2)
O17 Mo12 O21 Mo3 -76.7(2)
O26 Mo12 O21 Mo3 -4.4(5)
O34 Mo12 O21 Mo3 -4.7(2)
O38 Mo3 O21 Mo12 173.0(2)
O5 Mo3 O21 Mo12 -83.2(2)
O12 Mo3 O21 Mo12 12.6(6)
O22 Mo3 O21 Mo12 79.0(2)
O34 Mo3 O21 Mo12 4.9(2)
O38 Mo3 O22 Mo6 -170.4(2)
O5 Mo3 O22 Mo6 -7.6(5)
O12 Mo3 O22 Mo6 86.1(2)
O21 Mo3 O22 Mo6 -75.2(2)
O34 Mo3 O22 Mo6 0.18(14)
O27 Mo6 O22 Mo3 175.4(2)
O11 Mo6 O22 Mo3 -22.0(6)
O17 Mo6 O22 Mo3 76.2(2)
O23 Mo6 O22 Mo3 -84.1(2)
O34 Mo6 O22 Mo3 -0.18(14)
O33 Mo10 O23 Mo6 122.9(4)
O18 Mo10 O23 Mo6 -135.6(4)
O36 Mo10 O23 Mo6 -41.7(6)
O10 Mo10 O23 Mo6 22.9(4)
O24 Mo10 O23 Mo6 -60.6(4)
O27 Mo6 O23 Mo10 -129.7(4)
O11 Mo6 O23 Mo10 -25.2(4)
O17 Mo6 O23 Mo10 80.5(6)
O22 Mo6 O23 Mo10 138.9(4)
O34 Mo6 O23 Mo10 65.9(4)
O8 Si1 O24 Mo9 64.1(2)
O25 Si1 O24 Mo9 -55.6(2)
O34 Si1 O24 Mo9 -176.1(2)
O8 Si1 O24 Mo5 -56.7(2)
O25 Si1 O24 Mo5 -176.4(2)
O34 Si1 O24 Mo5 63.1(2)
O8 Si1 O24 Mo10 -176.8(2)
O25 Si1 O24 Mo10 63.5(2)
O34 Si1 O24 Mo10 -57.0(2)
O28 Mo9 O24 Si1 -158.9(8)
O35 Mo9 O24 Si1 37.9(2)
O36 Mo9 O24 Si1 133.8(2)
O13 Mo9 O24 Si1 -49.1(2)
O31 Mo9 O24 Si1 -134.8(2)
O28 Mo9 O24 Mo5 -23.6(9)
O35 Mo9 O24 Mo5 173.20(14)
O36 Mo9 O24 Mo5 -90.89(14)
O13 Mo9 O24 Mo5 86.20(12)
O31 Mo9 O24 Mo5 0.48(12)
O28 Mo9 O24 Mo10 67.6(8)
O35 Mo9 O24 Mo10 -95.56(14)
O36 Mo9 O24 Mo10 0.34(13)
O13 Mo9 O24 Mo10 177.43(13)
O31 Mo9 O24 Mo10 91.71(13)
O32 Mo5 O24 Si1 -152.1(11)
O31 Mo5 O24 Si1 134.0(2)
O7 Mo5 O24 Si1 36.7(2)
O18 Mo5 O24 Si1 -132.1(2)
O12 Mo5 O24 Si1 -47.3(2)
O32 Mo5 O24 Mo9 73.3(12)
O31 Mo5 O24 Mo9 -0.51(13)
O7 Mo5 O24 Mo9 -97.87(13)
O18 Mo5 O24 Mo9 93.34(13)
O12 Mo5 O24 Mo9 178.10(13)
O32 Mo5 O24 Mo10 -18.1(12)
O31 Mo5 O24 Mo10 -91.89(14)
O7 Mo5 O24 Mo10 170.76(13)
O18 Mo5 O24 Mo10 1.97(12)
O12 Mo5 O24 Mo10 86.73(13)
O33 Mo10 O24 Si1 -164.7(10)
O18 Mo10 O24 Si1 132.8(2)
O23 Mo10 O24 Si1 38.7(2)
O36 Mo10 O24 Si1 -133.9(2)
O10 Mo10 O24 Si1 -46.5(2)
O33 Mo10 O24 Mo9 -31.1(11)
O18 Mo10 O24 Mo9 -93.64(14)
O23 Mo10 O24 Mo9 172.29(13)
O36 Mo10 O24 Mo9 -0.34(12)
O10 Mo10 O24 Mo9 87.01(13)
O33 Mo10 O24 Mo5 60.5(11)
O18 Mo10 O24 Mo5 -2.05(12)
O23 Mo10 O24 Mo5 -96.12(13)
O36 Mo10 O24 Mo5 91.26(14)
O10 Mo10 O24 Mo5 178.60(13)
O8 Si1 O25 Mo8 63.8(2)
O24 Si1 O25 Mo8 -176.5(2)
O34 Si1 O25 Mo8 -57.1(3)
O8 Si1 O25 Mo11 -174.7(2)
O24 Si1 O25 Mo11 -55.1(2)
O34 Si1 O25 Mo11 64.4(2)
O8 Si1 O25 Mo4 -55.8(2)
O24 Si1 O25 Mo4 63.8(2)
O34 Si1 O25 Mo4 -176.7(2)
O3 Mo8 O25 Si1 -157.6(9)
O26 Mo8 O25 Si1 38.0(2)
O9 Mo8 O25 Si1 134.9(2)
O4 Mo8 O25 Si1 -48.8(2)
O29 Mo8 O25 Si1 -134.3(2)
O3 Mo8 O25 Mo11 66.0(10)
O26 Mo8 O25 Mo11 -98.41(14)
O9 Mo8 O25 Mo11 -1.52(13)
O4 Mo8 O25 Mo11 174.78(14)
O29 Mo8 O25 Mo11 89.36(14)
O3 Mo8 O25 Mo4 -23.1(10)
O26 Mo8 O25 Mo4 172.52(14)
O9 Mo8 O25 Mo4 -90.58(14)
O4 Mo8 O25 Mo4 85.72(13)
O29 Mo8 O25 Mo4 0.29(13)
O37 Mo11 O25 Si1 -145.2(12)
O19 Mo11 O25 Si1 132.1(2)
O10 Mo11 O25 Si1 34.0(2)
O9 Mo11 O25 Si1 -133.7(2)
O11 Mo11 O25 Si1 -49.3(2)
O37 Mo11 O25 Mo8 -10.1(13)
O19 Mo11 O25 Mo8 -92.79(15)
O10 Mo11 O25 Mo8 169.19(14)
O9 Mo11 O25 Mo8 1.47(13)
O11 Mo11 O25 Mo8 85.84(13)
O37 Mo11 O25 Mo4 80.7(13)
O19 Mo11 O25 Mo4 -2.06(14)
O10 Mo11 O25 Mo4 -100.08(13)
O9 Mo11 O25 Mo4 92.21(14)
O11 Mo11 O25 Mo4 176.57(13)
O2 Mo4 O25 Si1 -154.0(12)
O29 Mo4 O25 Si1 133.7(3)
O6 Mo4 O25 Si1 37.0(2)
O19 Mo4 O25 Si1 -133.0(3)
O35 Mo4 O25 Si1 -47.9(2)
O2 Mo4 O25 Mo8 71.9(13)
O29 Mo4 O25 Mo8 -0.32(14)
O6 Mo4 O25 Mo8 -97.09(14)
O19 Mo4 O25 Mo8 92.96(14)
O35 Mo4 O25 Mo8 178.01(13)
O2 Mo4 O25 Mo11 -19.1(13)
O29 Mo4 O25 Mo11 -91.34(15)
O6 Mo4 O25 Mo11 171.89(14)
O19 Mo4 O25 Mo11 1.94(13)
O35 Mo4 O25 Mo11 86.99(13)
O3 Mo8 O26 Mo12 130.8(5)
O9 Mo8 O26 Mo12 -127.2(5)
O4 Mo8 O26 Mo12 31.0(5)
O29 Mo8 O26 Mo12 -30.9(8)
O25 Mo8 O26 Mo12 -52.3(5)
O40 Mo12 O26 Mo8 -133.1(5)
O21 Mo12 O26 Mo8 54.9(7)
O16 Mo12 O26 Mo8 -30.9(5)
O17 Mo12 O26 Mo8 128.6(5)
O34 Mo12 O26 Mo8 55.2(5)
O2 Mo4 O29 Mo8 -171.1(2)
O6 Mo4 O29 Mo8 85.0(2)
O19 Mo4 O29 Mo8 -72.5(2)
O35 Mo4 O29 Mo8 -3.7(6)
O25 Mo4 O29 Mo8 0.4(2)
O3 Mo8 O29 Mo4 175.0(3)
O26 Mo8 O29 Mo4 -22.9(6)
O9 Mo8 O29 Mo4 75.1(2)
O4 Mo8 O29 Mo4 -85.2(2)
O25 Mo8 O29 Mo4 -0.5(2)
O32 Mo5 O31 Mo9 -171.1(2)
O7 Mo5 O31 Mo9 85.2(2)
O18 Mo5 O31 Mo9 -72.7(2)
O12 Mo5 O31 Mo9 -3.0(6)
O24 Mo5 O31 Mo9 0.7(2)
O28 Mo9 O31 Mo5 174.5(2)
O35 Mo9 O31 Mo5 -22.0(6)
O36 Mo9 O31 Mo5 74.1(2)
O13 Mo9 O31 Mo5 -85.5(2)
O24 Mo9 O31 Mo5 -0.7(2)
O8 Si1 O34 Mo3 58.2(2)
O25 Si1 O34 Mo3 178.8(2)
O24 Si1 O34 Mo3 -61.4(2)
O8 Si1 O34 Mo6 -172.6(2)
O25 Si1 O34 Mo6 -52.0(2)
O24 Si1 O34 Mo6 67.8(2)
O8 Si1 O34 Mo12 -57.2(2)
O25 Si1 O34 Mo12 63.5(2)
O24 Si1 O34 Mo12 -176.7(2)
O38 Mo3 O34 Si1 176.0(7)
O5 Mo3 O34 Si1 -44.1(2)
O12 Mo3 O34 Si1 48.3(2)
O21 Mo3 O34 Si1 -134.4(2)
O22 Mo3 O34 Si1 138.4(2)
O38 Mo3 O34 Mo6 37.4(7)
O5 Mo3 O34 Mo6 177.28(14)
O12 Mo3 O34 Mo6 -90.25(14)
O21 Mo3 O34 Mo6 87.04(14)
O22 Mo3 O34 Mo6 -0.15(12)
O38 Mo3 O34 Mo12 -52.9(7)
O5 Mo3 O34 Mo12 87.00(13)
O12 Mo3 O34 Mo12 179.48(13)
O21 Mo3 O34 Mo12 -3.23(12)
O22 Mo3 O34 Mo12 -90.43(13)
O27 Mo6 O34 Si1 -155.0(6)
O11 Mo6 O34 Si1 35.1(2)
O17 Mo6 O34 Si1 131.9(2)
O23 Mo6 O34 Si1 -54.0(2)
O22 Mo6 O34 Si1 -138.2(2)
O27 Mo6 O34 Mo3 -16.6(7)
O11 Mo6 O34 Mo3 173.51(14)
O17 Mo6 O34 Mo3 -89.70(15)
O23 Mo6 O34 Mo3 84.40(13)
O22 Mo6 O34 Mo3 0.15(12)
O27 Mo6 O34 Mo12 73.8(7)
O11 Mo6 O34 Mo12 -96.09(14)
O17 Mo6 O34 Mo12 0.70(13)
O23 Mo6 O34 Mo12 174.80(13)
O22 Mo6 O34 Mo12 90.55(13)
O40 Mo12 O34 Si1 -153.1(11)
O21 Mo12 O34 Si1 133.6(2)
O16 Mo12 O34 Si1 37.9(2)
O17 Mo12 O34 Si1 -131.2(2)
O26 Mo12 O34 Si1 -46.2(2)
O40 Mo12 O34 Mo3 76.7(12)
O21 Mo12 O34 Mo3 3.52(13)
O16 Mo12 O34 Mo3 -92.22(14)
O17 Mo12 O34 Mo3 98.69(14)
O26 Mo12 O34 Mo3 -176.37(14)
O40 Mo12 O34 Mo6 -22.6(12)
O21 Mo12 O34 Mo6 -95.85(14)
O16 Mo12 O34 Mo6 168.41(14)
O17 Mo12 O34 Mo6 -0.68(13)
O26 Mo12 O34 Mo6 84.25(13)
O28 Mo9 O35 Mo4 128.5(4)
O36 Mo9 O35 Mo4 -129.2(4)
O13 Mo9 O35 Mo4 28.5(4)
O31 Mo9 O35 Mo4 -34.5(8)
O24 Mo9 O35 Mo4 -54.9(4)
O2 Mo4 O35 Mo9 -130.8(4)
O29 Mo4 O35 Mo9 61.7(7)
O6 Mo4 O35 Mo9 -29.3(4)
O19 Mo4 O35 Mo9 131.7(4)
O25 Mo4 O35 Mo9 57.7(4)
O28 Mo9 O36 Mo10 -169.5(2)
O35 Mo9 O36 Mo10 86.1(2)
O13 Mo9 O36 Mo10 -8.1(5)
O31 Mo9 O36 Mo10 -73.7(2)
O24 Mo9 O36 Mo10 -0.5(2)
O33 Mo10 O36 Mo9 175.9(2)
O18 Mo10 O36 Mo9 75.5(2)
O23 Mo10 O36 Mo9 -19.3(5)
O10 Mo10 O36 Mo9 -83.7(2)
O24 Mo10 O36 Mo9 0.5(2)
O1A P1 N1A C1A -175.3(7)
N2A P1 N1A C1A 47.0(8)
N3A P1 N1A C1A -63.1(8)
O1A P1 N1A C2A -0.3(8)
N2A P1 N1A C2A -138.0(8)
N3A P1 N1A C2A 112.0(8)
O1A P1 N2A C3A -98.0(7)
N1A P1 N2A C3A 37.0(8)
N3A P1 N2A C3A 150.9(7)
O1A P1 N2A C4A 56.3(6)
N1A P1 N2A C4A -168.7(5)
N3A P1 N2A C4A -54.9(6)
O1A P1 N3A C6A 68.4(5)
N1A P1 N3A C6A -52.2(5)
N2A P1 N3A C6A -167.3(5)
O1A P1 N3A C5A -166.1(5)
N1A P1 N3A C5A 73.4(6)
N2A P1 N3A C5A -41.7(6)
O1B P2 N1B C2B -49.5(9)
N2B P2 N1B C2B 73.7(9)
N3B P2 N1B C2B -172.1(8)
O1B P2 N1B C1B 143.5(8)
N2B P2 N1B C1B -93.4(9)
N3B P2 N1B C1B 20.9(9)
O1B P2 N2B C3B -16.7(9)
N1B P2 N2B C3B -140.4(9)
N3B P2 N2B C3B 108.2(9)
O1B P2 N2B C4B 165.5(8)
N1B P2 N2B C4B 41.8(10)
N3B P2 N2B C4B -69.6(9)
O1B P2 N3B C6B -56.5(11)
N1B P2 N3B C6B 61.8(11)
N2B P2 N3B C6B -177.0(10)
O1B P2 N3B C5B 88.8(9)
N1B P2 N3B C5B -153.0(9)
N2B P2 N3B C5B -31.7(10)
O1C P3 N1C C1C -45.1(8)
N3C P3 N1C C1C -162.2(8)
N2C P3 N1C C1C 78.5(8)
O1C P3 N1C C2C 149.5(7)
N3C P3 N1C C2C 32.4(9)
N2C P3 N1C C2C -87.0(8)
O1C P3 N2C C3C 126.4(8)
N1C P3 N2C C3C 4.9(10)
N3C P3 N2C C3C -115.5(9)
O1C P3 N2C C4C -52.0(9)
N1C P3 N2C C4C -173.5(8)
N3C P3 N2C C4C 66.1(9)
O1C P3 N3C C5C -44.1(12)
N1C P3 N3C C5C 74.2(11)
N2C P3 N3C C5C -165.7(10)
O1C P3 N3C C6C 145.4(11)
N1C P3 N3C C6C -96.2(11)
N2C P3 N3C C6C 23.8(12)
O1D P4 N1D C2D -146.4(10)
N2D P4 N1D C2D -26.6(10)
N3D P4 N1D C2D 92.4(10)
O1D P4 N1D C1D 44.3(9)
N2D P4 N1D C1D 164.0(8)
N3D P4 N1D C1D -76.9(8)
O1D P4 N2D C4D 39.1(7)
N3D P4 N2D C4D 161.8(6)
N1D P4 N2D C4D -79.1(7)
O1D P4 N2D C3D -158.8(7)
N3D P4 N2D C3D -36.1(8)
N1D P4 N2D C3D 83.0(7)
O1D P4 N3D C5D -127.8(7)
N2D P4 N3D C5D 111.8(7)
N1D P4 N3D C5D -10.7(8)
O1D P4 N3D C6D 56.1(7)
N2D P4 N3D C6D -64.3(7)
N1D P4 N3D C6D 173.2(6)
O1E P5 N1E C2E 137.9(5)
N2E P5 N1E C2E -102.4(6)
N3E P5 N1E C2E 18.8(6)
O1E P5 N1E C1E -55.5(8)
N2E P5 N1E C1E 64.2(8)
N3E P5 N1E C1E -174.6(7)
O1E P5 N2E C3E 140.8(6)
N3E P5 N2E C3E -98.4(6)
N1E P5 N2E C3E 21.5(7)
O1E P5 N2E C4E -38.0(7)
N3E P5 N2E C4E 82.8(7)
N1E P5 N2E C4E -157.4(6)
O1E P5 N3E C6E -50.6(6)
N2E P5 N3E C6E -171.5(6)
N1E P5 N3E C6E 68.2(6)
O1E P5 N3E C5E 141.4(6)
N2E P5 N3E C5E 20.5(7)
N1E P5 N3E C5E -99.8(6)
